data_2243447
loop_
_publ_author_name
'Tiouabi, Mustapha'
'Tabacchi, Rapha\"el'
'Stoeckli-Evans, Helen'

_publ_section_title
;
 Crystal structures and Hirshfeld surface analyses of
 6,8-dimethoxy-3-methyl-1<i>H</i>-isochromen-1-one and
 5-bromo-6,8-dimethoxy-3-methyl-1<i>H</i>-isochromen-1-one chloroform
 monosolvate
;
_journal_issue 7
_journal_name_full 'Acta Crystallographica Section E'
_journal_page_first 1107
_journal_page_last 1112
_journal_paper_doi 10.1107/S2056989020007975
_journal_volume 76
_journal_year 2020
_chemical_formula_iupac 'C12 H11 Br O4, C H Cl3'
_chemical_formula_moiety 'C12 H11 Br O4, C H Cl3'
_chemical_formula_sum 'C13 H12 Br Cl3 O4'
_chemical_formula_weight 418.49
_chemical_name_systematic
;
5-Bromo-6,8-dimethoxy-3-methyl-1<i>H</i>-isochromen-1-one chloroform
monosolvate
;
_space_group_crystal_system monoclinic
_space_group_IT_number 14
_space_group_name_Hall '-P 2ybc'
_space_group_name_H-M_alt 'P 1 21/c 1'
_atom_sites_solution_hydrogens mixed
_atom_sites_solution_primary direct
_atom_sites_solution_secondary difmap
_audit_creation_method SHELXL-2018/3
_cell_angle_alpha 90
_cell_angle_beta 90.161(9)
_cell_angle_gamma 90
_cell_formula_units_Z 4
_cell_length_a 11.7655(9)
_cell_length_b 20.4640(17)
_cell_length_c 6.7332(5)
_cell_measurement_reflns_used 6618
_cell_measurement_temperature 173(2)
_cell_measurement_theta_max 25.90
_cell_measurement_theta_min 2.00
_cell_volume 1621.1(2)
_computing_cell_refinement
;
CELL in IPDS-I (Stoe & Cie, 2004)
;
_computing_data_collection
;
EXPOSE in IPDS-I (Stoe & Cie, 2004)
;
_computing_data_reduction
;
INTEGRATE in IPDS-I (Stoe & Cie, 2004)
;
_computing_molecular_graphics
;
Mercury (Macrae <i>et al.</i>,  2020)
;
_computing_publication_material
;
<i>SHELXL2018/3</i> (Sheldrick, 2015), PLATON (Spek, 2020) and
publcif (Westrip, 2010)
;
_computing_structure_refinement
;
<i>SHELXL2018/3</i> (Sheldrick, 2015)
;
_computing_structure_solution
;
SHELXS-97 (Sheldrick, 2008)
;
_diffrn_ambient_temperature 173(2)
_diffrn_detector 'image plate'
_diffrn_measured_fraction_theta_full 0.999
_diffrn_measured_fraction_theta_max 0.990
_diffrn_measurement_device '1 circle goniometer'
_diffrn_measurement_device_type 'STOE IPDS 1'
_diffrn_measurement_method '\f rotation'
_diffrn_radiation_monochromator 'plane graphite'
_diffrn_radiation_source 'fine-focus sealed tube'
_diffrn_radiation_type MoK\a
_diffrn_radiation_wavelength 0.71073
_diffrn_reflns_av_R_equivalents 0.087
_diffrn_reflns_av_unetI/netI 0.0899
_diffrn_reflns_limit_h_max 14
_diffrn_reflns_limit_h_min -14
_diffrn_reflns_limit_k_max 25
_diffrn_reflns_limit_k_min -25
_diffrn_reflns_limit_l_max 8
_diffrn_reflns_limit_l_min 0
_diffrn_reflns_number 3131
_diffrn_reflns_theta_full 25.242
_diffrn_reflns_theta_max 25.942
_diffrn_reflns_theta_min 1.990
_exptl_absorpt_coefficient_mu 3.040
_exptl_absorpt_correction_T_max 1.0000
_exptl_absorpt_correction_T_min 0.8937
_exptl_absorpt_correction_type multi-scan
_exptl_absorpt_process_details
;
(MULABS; Spek, 2020)
;
_exptl_crystal_colour colourless
_exptl_crystal_density_diffrn 1.715
_exptl_crystal_description rod
_exptl_crystal_F_000 832
_exptl_crystal_size_max 0.300
_exptl_crystal_size_mid 0.110
_exptl_crystal_size_min 0.100
_refine_diff_density_max 0.574
_refine_diff_density_min -0.403
_refine_ls_extinction_method none
_refine_ls_goodness_of_fit_ref 0.879
_refine_ls_hydrogen_treatment constr
_refine_ls_matrix_type full
_refine_ls_number_parameters 211
_refine_ls_number_reflns 3131
_refine_ls_number_restraints 0
_refine_ls_restrained_S_all 0.879
_refine_ls_R_factor_all 0.0698
_refine_ls_R_factor_gt 0.0398
_refine_ls_shift/su_max 0.000
_refine_ls_shift/su_mean 0.000
_refine_ls_structure_factor_coef Fsqd
_refine_ls_weighting_details 'w=1/[\s^2^(Fo^2^)+(0.0526P)^2^] where P=(Fo^2^+2Fc^2^)/3'
_refine_ls_weighting_scheme calc
_refine_ls_wR_factor_gt 0.0936
_refine_ls_wR_factor_ref 0.1003
_reflns_number_gt 2066
_reflns_number_total 3131
_reflns_threshold_expression 'I > 2\s(I)'
_cod_data_source_file dj2010sup1.cif
_cod_data_source_block II
_cod_original_sg_symbol_H-M 'P 21/c'
_cod_database_code 2243447
_shelx_space_group_comment
;
The symmetry employed for this shelxl refinement is uniquely defined
by the following loop, which should always be used as a source of
symmetry information in preference to the above space-group names.
They are only intended as comments.
;
_shelx_estimated_absorpt_t_min 0.462
_shelx_estimated_absorpt_t_max 0.751

loop_
_space_group_symop_operation_xyz
'x, y, z'
'-x, y+1/2, -z+1/2'
'-x, -y, -z'
'x, -y-1/2, z-1/2'

loop_
_atom_site_type_symbol
_atom_site_label
_atom_site_fract_x
_atom_site_fract_y
_atom_site_fract_z
_atom_site_U_iso_or_equiv
_atom_site_adp_type
_atom_site_calc_flag
_atom_site_occupancy
_atom_site_disorder_assembly
_atom_site_disorder_group
Br Br1 0.17186(4) 0.18589(2) 0.76040(12) 0.03702(17) Uani d 1 . .
O O1 0.6171(3) 0.37438(16) 0.7786(8) 0.0409(11) Uani d 1 . .
O O2 0.4383(2) 0.40139(13) 0.7725(6) 0.0265(8) Uani d 1 . .
O O3 0.3644(3) 0.09462(14) 0.7647(7) 0.0386(9) Uani d 1 . .
O O4 0.6719(3) 0.24940(16) 0.7829(7) 0.0390(9) Uani d 1 . .
C C1 0.3284(4) 0.2074(2) 0.7669(9) 0.0245(11) Uani d 1 . .
C C2 0.4075(4) 0.1564(2) 0.7681(9) 0.0281(11) Uani d 1 . .
C C3 0.5225(4) 0.1697(2) 0.7730(9) 0.0292(12) Uani d 1 . .
H H3 0.575634 0.134698 0.774737 0.035 Uiso calc 1 . .
C C4 0.5612(4) 0.2337(2) 0.7756(9) 0.0260(12) Uani d 1 . .
C C5 0.5216(4) 0.3538(2) 0.7769(9) 0.0249(11) Uani d 1 . .
C C6 0.3248(4) 0.3877(2) 0.7700(8) 0.0258(11) Uani d 1 . .
C C7 0.2865(4) 0.32622(19) 0.7680(9) 0.0215(10) Uani d 1 . .
H H7 0.207010 0.318184 0.765122 0.026 Uiso calc 1 . .
C C8 0.3647(4) 0.2720(2) 0.7702(8) 0.0204(10) Uani d 1 . .
C C9 0.4828(4) 0.2862(2) 0.7722(8) 0.0203(10) Uani d 1 . .
C C10 0.4443(5) 0.0418(2) 0.7595(12) 0.0515(15) Uani d 1 . .
H H10A 0.486906 0.040490 0.884718 0.077 Uiso calc 1 . .
H H10B 0.497084 0.048281 0.648942 0.077 Uiso calc 1 . .
H H10C 0.403488 0.000461 0.741327 0.077 Uiso calc 1 . .
C C11 0.7509(5) 0.1961(3) 0.7800(16) 0.069(2) Uani d 1 . .
H H11A 0.742784 0.171933 0.655046 0.104 Uiso calc 1 . .
H H11B 0.735424 0.166759 0.891818 0.104 Uiso calc 1 . .
H H11C 0.828565 0.213036 0.791178 0.104 Uiso calc 1 . .
C C12 0.2546(4) 0.4485(2) 0.7733(11) 0.0395(14) Uani d 1 . .
H H12A 0.283364 0.479241 0.673878 0.047 Uiso d 1 . .
H H12B 0.259135 0.468449 0.905318 0.047 Uiso d 1 . .
H H12C 0.175335 0.437600 0.742878 0.047 Uiso d 1 . .
C C20 0.8802(5) 0.3955(4) 0.7872(12) 0.062(2) Uani d 1 . .
H H20 0.799342 0.381292 0.801403 0.075 Uiso calc 1 A 1
Cl Cl1 0.93131(17) 0.41367(10) 1.0251(3) 0.0703(6) Uani d 1 . .
Cl Cl2A 0.8846(9) 0.4482(4) 0.6107(16) 0.130(4) Uani d 0.5 B 1
Cl Cl3A 0.9643(6) 0.3226(3) 0.7218(19) 0.100(3) Uani d 0.5 B 1
Cl Cl2B 0.8631(8) 0.4812(4) 0.6905(16) 0.104(3) Uani d 0.5 B 2
Cl Cl3B 0.9684(6) 0.3556(4) 0.6389(15) 0.134(4) Uani d 0.5 B 2

loop_
_atom_site_aniso_label
_atom_site_aniso_U_11
_atom_site_aniso_U_22
_atom_site_aniso_U_33
_atom_site_aniso_U_12
_atom_site_aniso_U_13
_atom_site_aniso_U_23
Br1 0.0368(3) 0.0338(2) 0.0405(3) -0.0140(2) 0.0035(3) -0.0009(4)
O1 0.0160(16) 0.0347(19) 0.072(3) -0.0049(14) 0.001(2) 0.003(2)
O2 0.0222(16) 0.0183(14) 0.039(2) 0.0000(12) 0.0005(19) 0.0003(19)
O3 0.066(2) 0.0165(16) 0.034(2) -0.0002(14) 0.002(2) -0.003(2)
O4 0.0244(17) 0.0432(19) 0.049(3) 0.0139(16) -0.003(2) 0.001(2)
C1 0.028(2) 0.022(2) 0.023(3) -0.0028(18) 0.006(3) -0.006(2)
C2 0.045(3) 0.021(2) 0.018(3) -0.001(2) 0.004(3) 0.000(3)
C3 0.044(3) 0.025(2) 0.019(3) 0.017(2) 0.001(3) 0.005(2)
C4 0.024(2) 0.032(2) 0.022(3) 0.0108(19) 0.002(2) 0.000(3)
C5 0.026(3) 0.026(2) 0.022(3) -0.0002(19) -0.002(2) 0.000(3)
C6 0.026(2) 0.025(2) 0.027(3) 0.0016(19) 0.000(3) 0.002(3)
C7 0.0186(19) 0.026(2) 0.020(3) 0.0001(16) -0.002(2) -0.002(3)
C8 0.025(2) 0.023(2) 0.014(3) -0.0008(17) 0.000(2) -0.005(3)
C9 0.022(2) 0.023(2) 0.016(3) -0.0009(17) -0.001(2) 0.001(2)
C10 0.091(4) 0.022(2) 0.041(4) 0.018(3) 0.000(5) 0.004(3)
C11 0.033(3) 0.063(4) 0.112(7) 0.027(3) -0.004(5) -0.006(5)
C12 0.029(2) 0.027(3) 0.063(4) 0.006(2) 0.000(3) 0.003(3)
C20 0.025(3) 0.092(5) 0.070(6) -0.002(3) 0.001(3) 0.009(5)
Cl1 0.0589(11) 0.0721(12) 0.0799(15) -0.0165(9) -0.0007(10) 0.0057(11)
Cl2A 0.129(7) 0.121(7) 0.138(9) -0.055(6) -0.047(6) 0.096(6)
Cl3A 0.028(2) 0.074(3) 0.198(9) -0.002(2) 0.013(4) -0.042(5)
Cl2B 0.094(4) 0.100(5) 0.119(8) -0.026(4) -0.037(4) 0.055(5)
Cl3B 0.035(3) 0.204(9) 0.164(9) -0.011(6) 0.007(4) -0.136(8)

loop_
_atom_type_symbol
_atom_type_description
_atom_type_scat_dispersion_real
_atom_type_scat_dispersion_imag
_atom_type_scat_source
C C 0.0033 0.0016 'International Tables Vol C Tables 4.2.6.8 and 6.1.1.4'
H H 0.0000 0.0000 'International Tables Vol C Tables 4.2.6.8 and 6.1.1.4'
Br Br -0.2901 2.4595 'International Tables Vol C Tables 4.2.6.8 and 6.1.1.4'
Cl Cl 0.1484 0.1585 'International Tables Vol C Tables 4.2.6.8 and 6.1.1.4'
O O 0.0106 0.0060 'International Tables Vol C Tables 4.2.6.8 and 6.1.1.4'

loop_
_geom_angle_atom_site_label_1
_geom_angle_atom_site_label_2
_geom_angle_atom_site_label_3
_geom_angle_site_symmetry_1
_geom_angle_site_symmetry_3
_geom_angle
_geom_angle_publ_flag
C6 O2 C5 . . 123.3(3) ?
C2 O3 C10 . . 117.2(4) ?
C4 O4 C11 . . 116.5(4) ?
C8 C1 C2 . . 120.4(4) ?
C8 C1 Br1 . . 121.3(3) ?
C2 C1 Br1 . . 118.3(3) ?
O3 C2 C3 . . 123.2(4) ?
O3 C2 C1 . . 116.5(4) ?
C3 C2 C1 . . 120.3(4) ?
C2 C3 C4 . . 120.5(4) ?
C2 C3 H3 . . 119.7 ?
C4 C3 H3 . . 119.7 ?
O4 C4 C3 . . 123.0(4) ?
O4 C4 C9 . . 116.8(4) ?
C3 C4 C9 . . 120.2(4) ?
O1 C5 O2 . . 114.6(4) ?
O1 C5 C9 . . 128.8(4) ?
O2 C5 C9 . . 116.5(4) ?
C7 C6 O2 . . 121.6(4) ?
C7 C6 C12 . . 126.7(4) ?
O2 C6 C12 . . 111.7(4) ?
C6 C7 C8 . . 120.6(4) ?
C6 C7 H7 . . 119.7 ?
C8 C7 H7 . . 119.7 ?
C1 C8 C9 . . 119.7(4) ?
C1 C8 C7 . . 122.5(4) ?
C9 C8 C7 . . 117.8(4) ?
C4 C9 C8 . . 118.8(4) ?
C4 C9 C5 . . 121.0(4) ?
C8 C9 C5 . . 120.1(4) ?
O3 C10 H10A . . 109.5 ?
O3 C10 H10B . . 109.5 ?
H10A C10 H10B . . 109.5 ?
O3 C10 H10C . . 109.5 ?
H10A C10 H10C . . 109.5 ?
H10B C10 H10C . . 109.5 ?
O4 C11 H11A . . 109.5 ?
O4 C11 H11B . . 109.5 ?
H11A C11 H11B . . 109.5 ?
O4 C11 H11C . . 109.5 ?
H11A C11 H11C . . 109.5 ?
H11B C11 H11C . . 109.5 ?
C6 C12 H12A . . 109.5 ?
C6 C12 H12B . . 109.4 ?
H12A C12 H12B . . 109.5 ?
C6 C12 H12C . . 109.5 ?
H12A C12 H12C . . 109.5 ?
H12B C12 H12C . . 109.5 ?
Cl2A C20 Cl1 . . 121.6(6) ?
Cl3B C20 Cl1 . . 116.2(5) ?
Cl2A C20 Cl3A . . 110.4(7) ?
Cl1 C20 Cl3A . . 102.0(5) ?
Cl3B C20 Cl2B . . 108.5(6) ?
Cl1 C20 Cl2B . . 98.9(5) ?
Cl2A C20 H20 . . 107.4 ?
Cl1 C20 H20 . . 107.4 ?
Cl3A C20 H20 . . 107.4 ?

loop_
_geom_bond_atom_site_label_1
_geom_bond_atom_site_label_2
_geom_bond_site_symmetry_2
_geom_bond_distance
_geom_bond_publ_flag
Br1 C1 . 1.894(4) ?
O1 C5 . 1.201(5) ?
O2 C6 . 1.364(5) ?
O2 C5 . 1.382(5) ?
O3 C2 . 1.361(5) ?
O3 C10 . 1.433(6) ?
O4 C4 . 1.343(6) ?
O4 C11 . 1.434(6) ?
C1 C8 . 1.389(6) ?
C1 C2 . 1.398(6) ?
C2 C3 . 1.381(7) ?
C3 C4 . 1.387(6) ?
C3 H3 . 0.9500 ?
C4 C9 . 1.416(6) ?
C5 C9 . 1.457(6) ?
C6 C7 . 1.335(6) ?
C6 C12 . 1.494(6) ?
C7 C8 . 1.441(6) ?
C7 H7 . 0.9500 ?
C8 C9 . 1.419(6) ?
C10 H10A . 0.9800 ?
C10 H10B . 0.9800 ?
C10 H10C . 0.9800 ?
C11 H11A . 0.9800 ?
C11 H11B . 0.9800 ?
C11 H11C . 0.9800 ?
C12 H12A . 0.9800 ?
C12 H12B . 0.9800 ?
C12 H12C . 0.9799 ?
C20 Cl2A . 1.605(12) ?
C20 Cl3B . 1.657(10) ?
C20 Cl1 . 1.749(8) ?
C20 Cl3A . 1.844(10) ?
C20 Cl2B . 1.882(11) ?
C20 H20 . 1.0000 ?

loop_
_geom_hbond_atom_site_label_D
_geom_hbond_atom_site_label_H
_geom_hbond_atom_site_label_A
_geom_hbond_site_symmetry_A
_geom_hbond_distance_DH
_geom_hbond_distance_HA
_geom_hbond_distance_DA
_geom_hbond_angle_DHA
_geom_hbond_publ_flag
C10 H10C O1 2_646 0.98 2.59 3.511(6) 156 yes
C11 H11C Cl3A . 0.98 2.79 3.629(9) 144 yes
C20 H20 O1 . 1.00 2.15 3.126(6) 164 yes

loop_
_geom_torsion_atom_site_label_1
_geom_torsion_atom_site_label_2
_geom_torsion_atom_site_label_3
_geom_torsion_atom_site_label_4
_geom_torsion_site_symmetry_1
_geom_torsion_site_symmetry_2
_geom_torsion_site_symmetry_3
_geom_torsion_site_symmetry_4
_geom_torsion
_geom_torsion_publ_flag
C10 O3 C2 C3 . . . . -2.1(9) ?
C10 O3 C2 C1 . . . . 178.1(6) ?
C8 C1 C2 O3 . . . . 180.0(5) ?
Br1 C1 C2 O3 . . . . -0.1(7) ?
C8 C1 C2 C3 . . . . 0.2(9) ?
Br1 C1 C2 C3 . . . . -179.9(5) ?
O3 C2 C3 C4 . . . . 179.8(6) ?
C1 C2 C3 C4 . . . . -0.4(9) ?
C11 O4 C4 C3 . . . . 2.5(9) ?
C11 O4 C4 C9 . . . . -178.1(6) ?
C2 C3 C4 O4 . . . . 179.1(6) ?
C2 C3 C4 C9 . . . . -0.3(9) ?
C6 O2 C5 O1 . . . . 180.0(5) ?
C6 O2 C5 C9 . . . . 1.9(8) ?
C5 O2 C6 C7 . . . . -1.2(9) ?
C5 O2 C6 C12 . . . . 177.8(5) ?
O2 C6 C7 C8 . . . . 0.5(9) ?
C12 C6 C7 C8 . . . . -178.3(6) ?
C2 C1 C8 C9 . . . . 0.8(8) ?
Br1 C1 C8 C9 . . . . -179.1(4) ?
C2 C1 C8 C7 . . . . 179.6(6) ?
Br1 C1 C8 C7 . . . . -0.2(8) ?
C6 C7 C8 C1 . . . . -179.6(6) ?
C6 C7 C8 C9 . . . . -0.7(8) ?
O4 C4 C9 C8 . . . . -178.2(5) ?
C3 C4 C9 C8 . . . . 1.2(8) ?
O4 C4 C9 C5 . . . . -0.1(8) ?
C3 C4 C9 C5 . . . . 179.4(6) ?
C1 C8 C9 C4 . . . . -1.4(8) ?
C7 C8 C9 C4 . . . . 179.6(5) ?
C1 C8 C9 C5 . . . . -179.6(5) ?
C7 C8 C9 C5 . . . . 1.4(8) ?
O1 C5 C9 C4 . . . . 2.1(10) ?
O2 C5 C9 C4 . . . . 179.8(5) ?
O1 C5 C9 C8 . . . . -179.8(6) ?
O2 C5 C9 C8 . . . . -2.0(8) ?

_cod_database_fobs_code 2243447
